data_4072226
loop_
_publ_author_name
'Pinkas, J.'
'C\'isa\<rov\'a, I.'
'Gyepes, R.'
'Hor\'a\<cek, M.'
'Kubi\<sta, J.'
'\<Cejka, J.'
'G\'omez-Ruiz, S.'
'Hey-Hawkins, E.'
'Mach, K.'

_publ_section_title
;
 Insertion of Internal Alkynes and Ethene into Permethylated Singly
 Tucked-in Titanocene
;
_journal_issue 21
_journal_name_full Organometallics
_journal_page_first 5532
_journal_paper_doi 10.1021/om800691f
_journal_volume 27
_journal_year 2008
_chemical_compound_source 'synthesized by the authors'
_chemical_formula_moiety 'C26 H41 Si Ti'
_chemical_formula_sum 'C26 H41 Si Ti'
_chemical_formula_weight 429.58
_chemical_name_systematic
; 
 ? 
;
_space_group_IT_number 15
_symmetry_cell_setting monoclinic
_symmetry_space_group_name_Hall '-C 2yc'
_symmetry_space_group_name_H-M 'C 1 2/c 1'
_atom_sites_solution_hydrogens difmap
_atom_sites_solution_primary direct
_atom_sites_solution_secondary difmap
_audit_creation_method SHELXL-97
_cell_angle_alpha 90.00
_cell_angle_beta 125.7742(15)
_cell_angle_gamma 90.00
_cell_formula_units_Z 8
_cell_length_a 34.8395(14)
_cell_length_b 8.5922(3)
_cell_length_c 20.4083(8)
_cell_measurement_reflns_used 5069
_cell_measurement_temperature 150(2)
_cell_measurement_theta_max 26.0
_cell_measurement_theta_min 1
_cell_volume 4956.5(3)
_computing_cell_refinement 'COLLECT and DENZO'
_computing_data_collection 'COLLECT (Hooft, 1998) and DENZO (Otwinowski & Minor, 1997)'
_computing_data_reduction 'COLLECT and DENZO'
_computing_structure_refinement 'SHELXL-97 (Sheldrick, 1997)'
_computing_structure_solution 'SIR92 (Altomare et al., 1994)'
_diffrn_ambient_temperature 150(2)
_diffrn_detector_area_resol_mean 9.091
_diffrn_measured_fraction_theta_full 0.995
_diffrn_measured_fraction_theta_max 0.995
_diffrn_measurement_device_type 'Nonius KappaCCD area detector'
_diffrn_measurement_method '\f and \w scans to fill the Ewald sphere'
_diffrn_radiation_monochromator graphite
_diffrn_radiation_source 'fine-focus sealed tube'
_diffrn_radiation_type MoK\a
_diffrn_radiation_wavelength 0.71073
_diffrn_reflns_av_R_equivalents 0.0380
_diffrn_reflns_av_sigmaI/netI 0.0203
_diffrn_reflns_limit_h_max 42
_diffrn_reflns_limit_h_min -42
_diffrn_reflns_limit_k_max 10
_diffrn_reflns_limit_k_min -10
_diffrn_reflns_limit_l_max 25
_diffrn_reflns_limit_l_min -25
_diffrn_reflns_number 28513
_diffrn_reflns_theta_full 26.02
_diffrn_reflns_theta_max 26.02
_diffrn_reflns_theta_min 2.00
_diffrn_standards_number 0
_exptl_absorpt_coefficient_mu 0.403
_exptl_absorpt_correction_type none
_exptl_crystal_colour green
_exptl_crystal_density_diffrn 1.151
_exptl_crystal_density_method 'not measured'
_exptl_crystal_description plate
_exptl_crystal_F_000 1864
_exptl_crystal_size_max 0.5
_exptl_crystal_size_mid 0.4
_exptl_crystal_size_min 0.3
_refine_diff_density_max 0.957
_refine_diff_density_min -0.566
_refine_diff_density_rms 0.063
_refine_ls_extinction_method none
_refine_ls_goodness_of_fit_ref 1.047
_refine_ls_hydrogen_treatment mixed
_refine_ls_matrix_type full
_refine_ls_number_parameters 275
_refine_ls_number_reflns 4861
_refine_ls_number_restraints 0
_refine_ls_restrained_S_all 1.047
_refine_ls_R_factor_all 0.0535
_refine_ls_R_factor_gt 0.0496
_refine_ls_shift/su_max 0.000
_refine_ls_shift/su_mean 0.000
_refine_ls_structure_factor_coef Fsqd
_refine_ls_weighting_details 'calc w=1/[\s^2^(Fo^2^)+(0.0852P)^2^+6.8800P] where P=(Fo^2^+2Fc^2^)/3'
_refine_ls_weighting_scheme calc
_refine_ls_wR_factor_gt 0.1354
_refine_ls_wR_factor_ref 0.1388
_reflns_number_gt 4514
_reflns_number_total 4861
_reflns_threshold_expression I>2\s(I)
_cod_data_source_file om800691f_si_002.cif
_cod_data_source_block jednontmsprop-mach
_cod_original_sg_symbol_H-M 'C 2/c'
_cod_database_code 4072226

loop_
_symmetry_equiv_pos_as_xyz
'x, y, z'
'-x, y, -z+1/2'
'x+1/2, y+1/2, z'
'-x+1/2, y+1/2, -z+1/2'
'-x, -y, -z'
'x, -y, z-1/2'
'-x+1/2, -y+1/2, -z'
'x+1/2, -y+1/2, z-1/2'

loop_
_atom_site_label
_atom_site_type_symbol
_atom_site_fract_x
_atom_site_fract_y
_atom_site_fract_z
_atom_site_U_iso_or_equiv
_atom_site_adp_type
_atom_site_occupancy
_atom_site_symmetry_multiplicity
_atom_site_calc_flag
_atom_site_refinement_flags
Ti1 Ti 0.12369(2) 0.24632(5) 0.25493(3) 0.02422(14) Uani 1 1 d .
Si1 Si 0.12910(4) 0.22983(10) 0.07365(6) 0.0387(2) Uani 1 1 d .
C1 C 0.05254(11) 0.3811(4) 0.1798(2) 0.0339(7) Uani 1 1 d .
C2 C 0.06899(11) 0.3899(4) 0.26245(19) 0.0352(7) Uani 1 1 d .
C3 C 0.06780(12) 0.2410(4) 0.2881(2) 0.0321(8) Uani 1 1 d .
C4 C 0.05202(11) 0.1346(4) 0.2224(2) 0.0344(7) Uani 1 1 d .
C5 C 0.04132(11) 0.2220(4) 0.1554(2) 0.0306(7) Uani 1 1 d .
C6 C 0.05679(15) 0.5046(4) 0.1326(2) 0.0456(8) Uani 1 1 d .
C7 C 0.07934(16) 0.5410(4) 0.3084(2) 0.0542(10) Uani 1 1 d .
H7A H 0.0924 0.5185 0.3638 0.081 Uiso 1 1 calc R
H7B H 0.0506 0.5992 0.2847 0.081 Uiso 1 1 calc R
H7C H 0.1016 0.6011 0.3058 0.081 Uiso 1 1 calc R
C8 C 0.07171(13) 0.2041(5) 0.3644(2) 0.0461(8) Uani 1 1 d .
H8A H 0.0982 0.2590 0.4091 0.069 Uiso 1 1 calc R
H8B H 0.0762 0.0942 0.3746 0.069 Uiso 1 1 calc R
H8C H 0.0432 0.2358 0.3579 0.069 Uiso 1 1 calc R
C9 C 0.04301(13) -0.0379(4) 0.2214(2) 0.0449(8) Uani 1 1 d .
H9A H 0.0099 -0.0553 0.1958 0.067 Uiso 1 1 calc R
H9B H 0.0608 -0.0765 0.2758 0.067 Uiso 1 1 calc R
H9C H 0.0526 -0.0915 0.1919 0.067 Uiso 1 1 calc R
C10 C 0.01815(12) 0.1588(4) 0.07145(19) 0.0406(7) Uani 1 1 d .
H10A H 0.0356 0.0701 0.0734 0.061 Uiso 1 1 calc R
H10B H 0.0178 0.2376 0.0378 0.061 Uiso 1 1 calc R
H10C H -0.0137 0.1282 0.0496 0.061 Uiso 1 1 calc R
C11 C 0.20156(12) 0.3279(4) 0.3564(2) 0.0449(9) Uani 1 1 d .
C12 C 0.18597(13) 0.2586(4) 0.4002(2) 0.0404(9) Uani 1 1 d .
C13 C 0.17793(11) 0.0978(4) 0.37821(19) 0.0358(7) Uani 1 1 d .
C14 C 0.18871(11) 0.0691(4) 0.3237(2) 0.0368(7) Uani 1 1 d .
C15 C 0.20451(11) 0.2096(5) 0.3120(2) 0.0387(8) Uani 1 1 d .
C16 C 0.21694(16) 0.4936(5) 0.3620(3) 0.0717(14) Uani 1 1 d .
H16A H 0.2508 0.4980 0.3934 0.107 Uiso 1 1 calc R
H16B H 0.2062 0.5557 0.3873 0.107 Uiso 1 1 calc R
H16C H 0.2037 0.5329 0.3087 0.107 Uiso 1 1 calc R
C17 C 0.18669(16) 0.3358(6) 0.4665(2) 0.0644(13) Uani 1 1 d .
H17A H 0.1731 0.2674 0.4850 0.097 Uiso 1 1 calc R
H17B H 0.1687 0.4305 0.4467 0.097 Uiso 1 1 calc R
H17C H 0.2188 0.3591 0.5105 0.097 Uiso 1 1 calc R
C18 C 0.16637(14) -0.0273(5) 0.4159(3) 0.0566(10) Uani 1 1 d .
H18A H 0.1372 -0.0770 0.3749 0.085 Uiso 1 1 calc R
H18B H 0.1632 0.0184 0.4555 0.085 Uiso 1 1 calc R
H18C H 0.1913 -0.1031 0.4415 0.085 Uiso 1 1 calc R
C19 C 0.18940(16) -0.0939(4) 0.2966(3) 0.0528(9) Uani 1 1 d .
H19A H 0.2109 -0.1571 0.3429 0.079 Uiso 1 1 calc R
H19B H 0.1995 -0.0904 0.2618 0.079 Uiso 1 1 calc R
H19C H 0.1582 -0.1378 0.2677 0.079 Uiso 1 1 calc R
C20 C 0.22975(15) 0.2281(5) 0.2724(3) 0.0550(10) Uani 1 1 d .
H20A H 0.2222 0.3278 0.2464 0.083 Uiso 1 1 calc R
H20B H 0.2198 0.1474 0.2331 0.083 Uiso 1 1 calc R
H20C H 0.2633 0.2210 0.3127 0.083 Uiso 1 1 calc R
C21 C 0.09229(13) 0.4557(4) 0.1153(2) 0.0409(7) Uani 1 1 d .
C22 C 0.11568(11) 0.3183(4) 0.14171(19) 0.0356(7) Uani 1 1 d .
C23 C 0.09371(17) 0.5751(5) 0.0629(3) 0.0585(10) Uani 1 1 d .
H23A H 0.1173 0.5465 0.0549 0.088 Uiso 1 1 calc R
H23B H 0.1013 0.6750 0.0888 0.088 Uiso 1 1 calc R
H23C H 0.0634 0.5802 0.0116 0.088 Uiso 1 1 calc R
C24 C 0.07393(16) 0.2411(5) -0.0349(2) 0.0500(10) Uani 1 1 d .
H24A H 0.0612 0.3445 -0.0459 0.075 Uiso 1 1 calc R
H24B H 0.0508 0.1685 -0.0422 0.075 Uiso 1 1 calc R
H24C H 0.0821 0.2158 -0.0712 0.075 Uiso 1 1 calc R
C25 C 0.17773(14) 0.3108(5) 0.0715(2) 0.0497(9) Uani 1 1 d .
H25A H 0.1823 0.4184 0.0869 0.075 Uiso 1 1 calc R
H25B H 0.1697 0.3017 0.0179 0.075 Uiso 1 1 calc R
H25C H 0.2063 0.2540 0.1085 0.075 Uiso 1 1 calc R
C26 C 0.13881(16) 0.0108(4) 0.0910(2) 0.0521(9) Uani 1 1 d .
H26A H 0.1266 -0.0404 0.0406 0.078 Uiso 1 1 calc R
H26B H 0.1227 -0.0271 0.1132 0.078 Uiso 1 1 calc R
H26C H 0.1720 -0.0102 0.1281 0.078 Uiso 1 1 calc R
H6A H 0.0267(15) 0.518(5) 0.085(3) 0.050(11) Uiso 1 1 d .
H6B H 0.0656(13) 0.605(5) 0.161(2) 0.040(10) Uiso 1 1 d .

loop_
_atom_site_aniso_label
_atom_site_aniso_U_11
_atom_site_aniso_U_22
_atom_site_aniso_U_33
_atom_site_aniso_U_23
_atom_site_aniso_U_13
_atom_site_aniso_U_12
Ti1 0.0255(2) 0.0208(2) 0.0262(4) -0.00067(18) 0.0150(3) 0.00085(17)
Si1 0.0479(6) 0.0375(4) 0.0367(5) -0.0016(4) 0.0282(5) -0.0054(4)
C1 0.0292(14) 0.0283(15) 0.0382(16) 0.0026(13) 0.0164(13) 0.0088(11)
C2 0.0355(16) 0.0341(16) 0.0375(16) -0.0065(13) 0.0222(14) 0.0075(13)
C3 0.0259(16) 0.0387(19) 0.0323(17) -0.0028(12) 0.0173(14) 0.0016(11)
C4 0.0281(14) 0.0317(16) 0.0405(17) -0.0038(14) 0.0184(13) -0.0038(12)
C5 0.0267(15) 0.0319(15) 0.0331(17) -0.0063(13) 0.0174(13) -0.0001(12)
C6 0.054(2) 0.0320(17) 0.044(2) 0.0071(15) 0.0249(18) 0.0085(16)
C7 0.061(2) 0.042(2) 0.056(2) -0.0174(17) 0.032(2) 0.0052(18)
C8 0.0411(19) 0.062(2) 0.0399(19) -0.0028(17) 0.0263(17) -0.0057(17)
C9 0.0490(19) 0.0333(17) 0.0496(19) 0.0007(15) 0.0271(17) -0.0080(14)
C10 0.0359(16) 0.0460(18) 0.0318(16) -0.0054(14) 0.0152(14) 0.0006(14)
C11 0.0304(16) 0.0340(17) 0.0408(18) 0.0078(15) 0.0041(14) -0.0052(13)
C12 0.0281(17) 0.052(2) 0.0258(18) -0.0051(13) 0.0070(15) 0.0089(14)
C13 0.0321(16) 0.0327(16) 0.0311(15) 0.0075(13) 0.0120(13) 0.0032(12)
C14 0.0312(15) 0.0373(16) 0.0352(16) 0.0035(14) 0.0156(14) 0.0093(13)
C15 0.0253(15) 0.0514(19) 0.0334(17) 0.0061(15) 0.0138(14) 0.0016(14)
C16 0.058(2) 0.040(2) 0.077(3) -0.006(2) 0.018(2) -0.0164(19)
C17 0.050(2) 0.085(3) 0.039(2) -0.020(2) 0.0155(18) 0.012(2)
C18 0.049(2) 0.059(3) 0.058(2) 0.023(2) 0.0289(19) 0.0045(18)
C19 0.060(2) 0.0345(18) 0.065(2) 0.0053(17) 0.037(2) 0.0100(17)
C20 0.041(2) 0.072(3) 0.051(2) 0.0085(19) 0.0266(19) -0.0041(18)
C21 0.0467(19) 0.0303(15) 0.0436(17) 0.0019(13) 0.0252(16) -0.0007(13)
C22 0.0403(18) 0.0295(14) 0.0348(15) -0.0004(12) 0.0207(14) -0.0011(13)
C23 0.076(3) 0.041(2) 0.071(3) 0.0150(19) 0.050(2) 0.0075(19)
C24 0.058(2) 0.057(2) 0.0349(19) 0.0039(15) 0.0276(19) -0.0027(17)
C25 0.060(2) 0.050(2) 0.052(2) 0.0030(18) 0.040(2) -0.0041(18)
C26 0.081(3) 0.0337(16) 0.055(2) -0.0056(15) 0.048(2) -0.0037(17)

loop_
_atom_type_symbol
_atom_type_description
_atom_type_scat_dispersion_real
_atom_type_scat_dispersion_imag
_atom_type_scat_source
C C 0.0033 0.0016 'International Tables Vol C Tables 4.2.6.8 and 6.1.1.4'
H H 0.0000 0.0000 'International Tables Vol C Tables 4.2.6.8 and 6.1.1.4'
Si Si 0.0817 0.0704 'International Tables Vol C Tables 4.2.6.8 and 6.1.1.4'
Ti Ti 0.2776 0.4457 'International Tables Vol C Tables 4.2.6.8 and 6.1.1.4'

loop_
_geom_angle_atom_site_label_1
_geom_angle_atom_site_label_2
_geom_angle_atom_site_label_3
_geom_angle
C22 Ti1 C1 75.00(12)
C22 Ti1 C2 107.76(12)
C1 Ti1 C2 35.66(12)
C22 Ti1 C15 86.53(12)
C1 Ti1 C15 154.06(13)
C2 Ti1 C15 144.95(13)
C22 Ti1 C11 102.03(13)
C1 Ti1 C11 131.82(12)
C2 Ti1 C11 110.29(13)
C15 Ti1 C11 34.66(14)
C22 Ti1 C5 77.41(12)
C1 Ti1 C5 35.49(10)
C2 Ti1 C5 58.60(11)
C15 Ti1 C5 155.88(11)
C11 Ti1 C5 167.23(12)
C22 Ti1 C4 110.20(12)
C1 Ti1 C4 58.39(11)
C2 Ti1 C4 58.06(12)
C15 Ti1 C4 147.15(12)
C11 Ti1 C4 147.70(13)
C5 Ti1 C4 34.50(11)
C22 Ti1 C14 106.57(12)
C1 Ti1 C14 170.30(12)
C2 Ti1 C14 145.41(12)
C15 Ti1 C14 34.43(13)
C11 Ti1 C14 57.65(12)
C5 Ti1 C14 134.96(12)
C4 Ti1 C14 112.75(12)
C22 Ti1 C3 131.32(12)
C1 Ti1 C3 57.88(12)
C2 Ti1 C3 34.01(11)
C15 Ti1 C3 141.98(13)
C11 Ti1 C3 117.56(14)
C5 Ti1 C3 57.65(12)
C4 Ti1 C3 35.02(11)
C14 Ti1 C3 117.88(12)
C22 Ti1 C13 139.39(12)
C1 Ti1 C13 145.55(13)
C2 Ti1 C13 112.06(11)
C15 Ti1 C13 55.91(12)
C11 Ti1 C13 56.73(11)
C5 Ti1 C13 131.17(12)
C4 Ti1 C13 97.49(12)
C14 Ti1 C13 33.36(12)
C3 Ti1 C13 88.06(12)
C22 Ti1 C12 136.33(14)
C1 Ti1 C12 128.79(12)
C2 Ti1 C12 94.41(12)
C15 Ti1 C12 56.60(13)
C11 Ti1 C12 34.30(14)
C5 Ti1 C12 144.69(14)
C4 Ti1 C12 113.46(14)
C14 Ti1 C12 56.67(12)
C3 Ti1 C12 87.14(11)
C13 Ti1 C12 33.97(11)
C25 Si1 C22 119.64(17)
C25 Si1 C24 105.53(18)
C22 Si1 C24 108.85(18)
C25 Si1 C26 108.0(2)
C22 Si1 C26 110.94(16)
C24 Si1 C26 102.40(18)
C5 C1 C2 107.5(3)
C5 C1 C6 124.2(3)
C2 C1 C6 126.8(3)
C5 C1 Ti1 73.86(17)
C2 C1 Ti1 73.21(17)
C6 C1 Ti1 108.0(2)
C3 C2 C1 108.4(3)
C3 C2 C7 127.1(3)
C1 C2 C7 124.1(3)
C3 C2 Ti1 75.26(19)
C1 C2 Ti1 71.12(17)
C7 C2 Ti1 125.5(2)
C2 C3 C4 108.2(3)
C2 C3 C8 125.1(3)
C4 C3 C8 125.5(3)
C2 C3 Ti1 70.73(19)
C4 C3 Ti1 71.42(18)
C8 C3 Ti1 133.8(3)
C5 C4 C3 107.8(3)
C5 C4 C9 125.1(3)
C3 C4 C9 126.8(3)
C5 C4 Ti1 72.18(18)
C3 C4 Ti1 73.56(18)
C9 C4 Ti1 125.1(2)
C4 C5 C1 108.0(3)
C4 C5 C10 125.1(3)
C1 C5 C10 126.7(3)
C4 C5 Ti1 73.33(18)
C1 C5 Ti1 70.65(17)
C10 C5 Ti1 125.7(2)
C1 C6 C21 110.6(3)
C1 C6 H6A 106(3)
C21 C6 H6A 111(3)
C1 C6 H6B 111(2)
C21 C6 H6B 111(2)
H6A C6 H6B 106(3)
C2 C7 H7A 109.5
C2 C7 H7B 109.5
H7A C7 H7B 109.5
C2 C7 H7C 109.5
H7A C7 H7C 109.5
H7B C7 H7C 109.5
C3 C8 H8A 109.5
C3 C8 H8B 109.5
H8A C8 H8B 109.5
C3 C8 H8C 109.5
H8A C8 H8C 109.5
H8B C8 H8C 109.5
C4 C9 H9A 109.5
C4 C9 H9B 109.5
H9A C9 H9B 109.5
C4 C9 H9C 109.5
H9A C9 H9C 109.5
H9B C9 H9C 109.5
C5 C10 H10A 109.5
C5 C10 H10B 109.5
H10A C10 H10B 109.5
C5 C10 H10C 109.5
H10A C10 H10C 109.5
H10B C10 H10C 109.5
C15 C11 C12 107.5(3)
C15 C11 C16 125.3(4)
C12 C11 C16 126.9(4)
C15 C11 Ti1 72.49(19)
C12 C11 Ti1 76.2(2)
C16 C11 Ti1 121.6(2)
C11 C12 C13 106.6(3)
C11 C12 C17 125.0(4)
C13 C12 C17 127.6(4)
C11 C12 Ti1 69.5(2)
C13 C12 Ti1 72.90(19)
C17 C12 Ti1 130.5(3)
C14 C13 C12 109.2(3)
C14 C13 C18 124.1(3)
C12 C13 C18 126.2(4)
C14 C13 Ti1 71.13(17)
C12 C13 Ti1 73.13(19)
C18 C13 Ti1 128.4(2)
C13 C14 C15 107.5(3)
C13 C14 C19 121.9(3)
C15 C14 C19 129.9(3)
C13 C14 Ti1 75.52(18)
C15 C14 Ti1 71.53(18)
C19 C14 Ti1 126.0(3)
C14 C15 C11 109.2(3)
C14 C15 C20 126.2(4)
C11 C15 C20 123.6(4)
C14 C15 Ti1 74.04(18)
C11 C15 Ti1 72.85(19)
C20 C15 Ti1 128.5(3)
C11 C16 H16A 109.5
C11 C16 H16B 109.5
H16A C16 H16B 109.5
C11 C16 H16C 109.5
H16A C16 H16C 109.5
H16B C16 H16C 109.5
C12 C17 H17A 109.5
C12 C17 H17B 109.5
H17A C17 H17B 109.5
C12 C17 H17C 109.5
H17A C17 H17C 109.5
H17B C17 H17C 109.5
C13 C18 H18A 109.5
C13 C18 H18B 109.5
H18A C18 H18B 109.5
C13 C18 H18C 109.5
H18A C18 H18C 109.5
H18B C18 H18C 109.5
C14 C19 H19A 109.5
C14 C19 H19B 109.5
H19A C19 H19B 109.5
C14 C19 H19C 109.5
H19A C19 H19C 109.5
H19B C19 H19C 109.5
C15 C20 H20A 109.5
C15 C20 H20B 109.5
H20A C20 H20B 109.5
C15 C20 H20C 109.5
H20A C20 H20C 109.5
H20B C20 H20C 109.5
C22 C21 C23 128.0(4)
C22 C21 C6 121.8(3)
C23 C21 C6 110.1(3)
C21 C22 Si1 114.4(3)
C21 C22 Ti1 109.5(2)
Si1 C22 Ti1 135.96(17)
C21 C23 H23A 109.5
C21 C23 H23B 109.5
H23A C23 H23B 109.5
C21 C23 H23C 109.5
H23A C23 H23C 109.5
H23B C23 H23C 109.5
Si1 C24 H24A 109.5
Si1 C24 H24B 109.5
H24A C24 H24B 109.5
Si1 C24 H24C 109.5
H24A C24 H24C 109.5
H24B C24 H24C 109.5
Si1 C25 H25A 109.5
Si1 C25 H25B 109.5
H25A C25 H25B 109.5
Si1 C25 H25C 109.5
H25A C25 H25C 109.5
H25B C25 H25C 109.5
Si1 C26 H26A 109.5
Si1 C26 H26B 109.5
H26A C26 H26B 109.5
Si1 C26 H26C 109.5
H26A C26 H26C 109.5
H26B C26 H26C 109.5

loop_
_geom_bond_atom_site_label_1
_geom_bond_atom_site_label_2
_geom_bond_distance
Ti1 C22 2.246(3)
Ti1 C1 2.322(3)
Ti1 C2 2.350(3)
Ti1 C15 2.356(3)
Ti1 C11 2.361(3)
Ti1 C5 2.364(3)
Ti1 C4 2.379(3)
Ti1 C14 2.388(3)
Ti1 C3 2.407(4)
Ti1 C13 2.444(3)
Ti1 C12 2.447(4)
Si1 C25 1.856(4)
Si1 C22 1.867(3)
Si1 C24 1.906(4)
Si1 C26 1.908(4)
C1 C5 1.429(4)
C1 C2 1.431(5)
C1 C6 1.498(5)
C2 C3 1.392(5)
C2 C7 1.516(5)
C3 C4 1.440(5)
C3 C8 1.515(5)
C4 C5 1.406(5)
C4 C9 1.513(4)
C5 C10 1.505(4)
C6 C21 1.530(5)
C6 H6A 0.93(4)
C6 H6B 0.98(4)
C7 H7A 0.9600
C7 H7B 0.9600
C7 H7C 0.9600
C8 H8A 0.9600
C8 H8B 0.9600
C8 H8C 0.9600
C9 H9A 0.9600
C9 H9B 0.9600
C9 H9C 0.9600
C10 H10A 0.9600
C10 H10B 0.9600
C10 H10C 0.9600
C11 C15 1.405(6)
C11 C12 1.420(6)
C11 C16 1.501(5)
C12 C13 1.429(5)
C12 C17 1.495(5)
C13 C14 1.388(5)
C13 C18 1.508(5)
C14 C15 1.404(5)
C14 C19 1.512(5)
C15 C20 1.510(5)
C16 H16A 0.9600
C16 H16B 0.9600
C16 H16C 0.9600
C17 H17A 0.9600
C17 H17B 0.9600
C17 H17C 0.9600
C18 H18A 0.9600
C18 H18B 0.9600
C18 H18C 0.9600
C19 H19A 0.9600
C19 H19B 0.9600
C19 H19C 0.9600
C20 H20A 0.9600
C20 H20B 0.9600
C20 H20C 0.9600
C21 C22 1.355(5)
C21 C23 1.503(5)
C23 H23A 0.9600
C23 H23B 0.9600
C23 H23C 0.9600
C24 H24A 0.9600
C24 H24B 0.9600
C24 H24C 0.9600
C25 H25A 0.9600
C25 H25B 0.9600
C25 H25C 0.9600
C26 H26A 0.9600
C26 H26B 0.9600
C26 H26C 0.9600
